data_7153385
loop_
_publ_author_name
'Sar, Anobick'
'Lindeman, Sergey'
'Donaldson, William A.'

_publ_section_title
;
 De novo synthesis of polyhydroxyl aminocyclohexanes.
;
_journal_issue 17
_journal_name_full 'Organic &amp; biomolecular chemistry'
_journal_page_first 3908
_journal_page_last 3917
_journal_paper_doi 10.1039/c004730a
_journal_volume 8
_journal_year 2010
_chemical_formula_sum 'C14 H13 N O5'
_chemical_formula_weight 275.25
_chemical_name_systematic
;
?
;
_space_group_IT_number 2
_symmetry_cell_setting triclinic
_symmetry_space_group_name_Hall '-P 1'
_symmetry_space_group_name_H-M 'P -1'
_atom_sites_solution_hydrogens geom
_atom_sites_solution_primary direct
_atom_sites_solution_secondary difmap
_audit_creation_method SHELXL-97
_cell_angle_alpha 76.891(3)
_cell_angle_beta 89.431(4)
_cell_angle_gamma 78.624(3)
_cell_formula_units_Z 2
_cell_length_a 5.4050(3)
_cell_length_b 7.6853(4)
_cell_length_c 15.2798(8)
_cell_measurement_reflns_used 2885
_cell_measurement_temperature 100(2)
_cell_measurement_theta_max 66
_cell_measurement_theta_min 3
_cell_volume 605.62(6)
_computing_cell_refinement 'SAINT v7.60A (Bruker, 2009)'
_computing_data_collection 'APEX2-2009.5-1 (Bruker, 2009)'
_computing_data_reduction 'SADABS-2008/1 (Bruker, 2008)'
_computing_molecular_graphics 'XP v5.1 (Bruker, 1998)'
_computing_publication_material 'XCIF-2008/2 (Bruker, 2008)'
_computing_structure_refinement 'SHELXL-2008/4(Bruker, 2008)'
_computing_structure_solution 'XS/SHELXTL-2008/4 (Bruker, 2008)'
_diffrn_ambient_temperature 100(2)
_diffrn_measured_fraction_theta_full 0.982
_diffrn_measured_fraction_theta_max 0.922
_diffrn_measurement_device_type 'Bruker APEX2 CCD detector'
_diffrn_measurement_method '\w scans'
_diffrn_radiation_monochromator graphite
_diffrn_radiation_source 'fine-focus sealed tube'
_diffrn_radiation_type CuK\a
_diffrn_radiation_wavelength 1.54178
_diffrn_reflns_av_R_equivalents 0.0155
_diffrn_reflns_av_sigmaI/netI 0.0153
_diffrn_reflns_limit_h_max 6
_diffrn_reflns_limit_h_min -6
_diffrn_reflns_limit_k_max 9
_diffrn_reflns_limit_k_min -8
_diffrn_reflns_limit_l_max 18
_diffrn_reflns_limit_l_min 0
_diffrn_reflns_number 4840
_diffrn_reflns_theta_full 67.23
_diffrn_reflns_theta_max 67.23
_diffrn_reflns_theta_min 2.97
_exptl_absorpt_coefficient_mu 0.978
_exptl_absorpt_correction_T_max 0.9619
_exptl_absorpt_correction_T_min 0.6843
_exptl_absorpt_correction_type multi-scan
_exptl_absorpt_process_details
;
SADABS. Program for empirical absorption correction of
area-detector data. University of Goetingen. Germany.
Sheldrick, G. M. 1996
;
_exptl_crystal_colour colorless
_exptl_crystal_density_diffrn 1.509
_exptl_crystal_density_method 'not measured'
_exptl_crystal_description 'flat needles'
_exptl_crystal_F_000 288
_exptl_crystal_size_max 0.42
_exptl_crystal_size_mid 0.18
_exptl_crystal_size_min 0.04
_refine_diff_density_max 0.304
_refine_diff_density_min -0.157
_refine_diff_density_rms 0.037
_refine_ls_extinction_coef 0.0035(9)
_refine_ls_extinction_expression Fc^*^=kFc[1+0.001xFc^2^\l^3^/sin(2\q)]^-1/4^
_refine_ls_extinction_method SHELXL
_refine_ls_goodness_of_fit_ref 1.056
_refine_ls_hydrogen_treatment constr
_refine_ls_matrix_type full
_refine_ls_number_parameters 253
_refine_ls_number_reflns 2009
_refine_ls_number_restraints 72
_refine_ls_restrained_S_all 1.052
_refine_ls_R_factor_all 0.0459
_refine_ls_R_factor_gt 0.0425
_refine_ls_shift/su_max 0.001
_refine_ls_shift/su_mean 0.000
_refine_ls_structure_factor_coef Fsqd
_refine_ls_weighting_details 'calc w=1/[\s^2^(Fo^2^)+(0.0586P)^2^+0.2863P] where P=(Fo^2^+2Fc^2^)/3'
_refine_ls_weighting_scheme calc
_refine_ls_wR_factor_gt 0.1101
_refine_ls_wR_factor_ref 0.1129
_reflns_number_gt 1830
_reflns_number_total 2009
_reflns_threshold_expression >2sigma(I)
_cod_data_source_file c004730a.txt
_cod_data_source_block don1b
_cod_database_code 7153385

loop_
_symmetry_equiv_pos_as_xyz
'x, y, z'
'-x, -y, -z'

loop_
_atom_site_label
_atom_site_type_symbol
_atom_site_fract_x
_atom_site_fract_y
_atom_site_fract_z
_atom_site_U_iso_or_equiv
_atom_site_adp_type
_atom_site_occupancy
_atom_site_symmetry_multiplicity
_atom_site_calc_flag
_atom_site_refinement_flags
_atom_site_disorder_assembly
_atom_site_disorder_group
O1 O 0.5107(2) 0.22288(17) 0.63183(8) 0.0385(3) Uani 1 1 d . . .
O2 O -0.1821(3) 0.28733(19) 0.80528(9) 0.0471(4) Uani 1 1 d . . .
N1 N 0.1850(3) 0.21127(19) 0.73138(9) 0.0313(4) Uani 1 1 d . . .
C1 C -0.0616(3) 0.4938(2) 0.67276(11) 0.0316(4) Uani 1 1 d . . .
C2 C -0.2520(4) 0.6484(3) 0.65240(13) 0.0397(4) Uani 1 1 d . A .
H2A H -0.3978 0.6607 0.6875 0.048 Uiso 1 1 calc R . .
C3 C -0.2203(4) 0.7846(2) 0.57831(14) 0.0431(5) Uani 1 1 d . . .
H3A H -0.3466 0.8926 0.5627 0.052 Uiso 1 1 calc R A .
C4 C -0.0086(4) 0.7661(2) 0.52688(13) 0.0394(5) Uani 1 1 d . A .
H4A H 0.0062 0.8607 0.4761 0.047 Uiso 1 1 calc R . .
C5 C 0.1822(4) 0.6118(2) 0.54811(12) 0.0350(4) Uani 1 1 d . . .
H5A H 0.3289 0.5997 0.5134 0.042 Uiso 1 1 calc R A .
C6 C 0.1506(3) 0.4763(2) 0.62183(11) 0.0299(4) Uani 1 1 d . A .
C7 C -0.0406(3) 0.3250(2) 0.74532(11) 0.0335(4) Uani 1 1 d . A .
C8 C 0.3117(3) 0.2936(2) 0.65838(11) 0.0298(4) Uani 1 1 d . A .
O3 O 0.5239(3) -0.1226(3) 0.92861(11) 0.0433(6) Uani 0.762(3) 1 d PDU A 1
O4 O 0.2464(8) -0.4377(4) 0.99465(18) 0.0728(9) Uani 0.762(3) 1 d PDU A 1
H4 H 0.3650 -0.4939 0.9696 0.109 Uiso 0.762(3) 1 calc PR A 1
O5 O 0.3962(5) -0.3689(3) 0.81597(16) 0.0686(8) Uani 0.762(3) 1 d PDU A 1
H5 H 0.4460 -0.4675 0.8539 0.103 Uiso 0.762(3) 1 calc PR A 1
C11 C 0.2750(3) 0.0249(2) 0.78371(11) 0.0347(4) Uani 0.762(3) 1 d PDU A 1
H11A H 0.4393 -0.0251 0.7593 0.042 Uiso 0.762(3) 1 calc PR A 1
C12 C 0.3226(11) 0.0253(7) 0.8829(3) 0.0346(11) Uani 0.762(3) 1 d PDU A 1
H12A H 0.3154 0.1471 0.8970 0.042 Uiso 0.762(3) 1 calc PR A 1
C13 C 0.2673(5) -0.1191(4) 0.95610(16) 0.0328(6) Uani 0.762(3) 1 d PDU A 1
H13A H 0.2264 -0.0847 1.0147 0.039 Uiso 0.762(3) 1 calc PR A 1
C14 C 0.1435(12) -0.2656(8) 0.9360(4) 0.0427(7) Uani 0.762(3) 1 d PDU A 1
H14A H -0.0392 -0.2341 0.9494 0.051 Uiso 0.762(3) 1 calc PR A 1
C15 C 0.1560(7) -0.2832(4) 0.8390(2) 0.0406(7) Uani 0.762(3) 1 d PDU A 1
H15A H 0.0300 -0.3566 0.8287 0.049 Uiso 0.762(3) 1 calc PR A 1
C16 C 0.0896(15) -0.0977(8) 0.7751(4) 0.0401(15) Uani 0.762(3) 1 d PDU A 1
H16A H -0.0823 -0.0370 0.7872 0.048 Uiso 0.762(3) 1 calc PR A 1
H16B H 0.0876 -0.1136 0.7127 0.048 Uiso 0.762(3) 1 calc PR A 1
O3A O 0.1992(12) -0.2822(9) 0.7690(5) 0.059(2) Uani 0.238(3) 1 d PDU A 2
O4A O 0.140(2) -0.4278(19) 0.9755(11) 0.144(8) Uani 0.238(3) 1 d PDU A 2
H4A1 H -0.0063 -0.4506 0.9796 0.216 Uiso 0.238(3) 1 calc PR A 2
O5A O 0.5806(14) -0.3030(14) 0.8941(6) 0.086(3) Uani 0.238(3) 1 d PDU A 2
H5A1 H 0.5355 -0.3140 0.8435 0.130 Uiso 0.238(3) 1 calc PR A 2
C11A C 0.2750(3) 0.0249(2) 0.78371(11) 0.0347(4) Uani 0.238(3) 1 d PDU A 2
H11B H 0.4366 -0.0197 0.7560 0.042 Uiso 0.238(3) 1 calc PR A 2
C12A C 0.089(4) -0.091(2) 0.7615(14) 0.040(4) Uani 0.238(3) 1 d PDU A 2
H12B H -0.0414 -0.0313 0.7122 0.048 Uiso 0.238(3) 1 calc PR A 2
C13A C 0.023(2) -0.2297(14) 0.8336(6) 0.041(2) Uani 0.238(3) 1 d PDU A 2
H13B H -0.1489 -0.2569 0.8291 0.050 Uiso 0.238(3) 1 calc PR A 2
C14A C 0.127(4) -0.248(3) 0.9269(13) 0.0427(7) Uani 0.238(3) 1 d PDU A 2
H14B H 0.0025 -0.1676 0.9565 0.051 Uiso 0.238(3) 1 calc PR A 2
C15A C 0.378(2) -0.1885(14) 0.9291(6) 0.054(2) Uani 0.238(3) 1 d PDU A 2
H15B H 0.4239 -0.1940 0.9931 0.065 Uiso 0.238(3) 1 calc PR A 2
C16A C 0.343(4) 0.010(2) 0.8768(12) 0.053(5) Uani 0.238(3) 1 d PDU A 2
H16C H 0.2090 0.0863 0.9038 0.064 Uiso 0.238(3) 1 calc PR A 2
H16D H 0.5019 0.0539 0.8804 0.064 Uiso 0.238(3) 1 calc PR A 2

loop_
_atom_site_aniso_label
_atom_site_aniso_U_11
_atom_site_aniso_U_22
_atom_site_aniso_U_33
_atom_site_aniso_U_23
_atom_site_aniso_U_13
_atom_site_aniso_U_12
O1 0.0366(7) 0.0379(7) 0.0378(7) -0.0042(5) 0.0087(5) -0.0056(5)
O2 0.0455(8) 0.0514(8) 0.0424(8) -0.0053(6) 0.0170(6) -0.0118(6)
N1 0.0326(8) 0.0311(8) 0.0290(7) -0.0029(6) 0.0030(6) -0.0081(6)
C1 0.0342(10) 0.0314(9) 0.0333(9) -0.0119(7) -0.0002(7) -0.0107(7)
C2 0.0361(11) 0.0377(10) 0.0482(11) -0.0168(8) 0.0008(8) -0.0061(8)
C3 0.0495(12) 0.0271(9) 0.0521(11) -0.0114(8) -0.0125(9) -0.0028(8)
C4 0.0534(12) 0.0279(9) 0.0386(10) -0.0057(7) -0.0072(8) -0.0144(8)
C5 0.0433(11) 0.0316(9) 0.0332(9) -0.0083(7) 0.0006(7) -0.0135(7)
C6 0.0334(9) 0.0301(9) 0.0292(8) -0.0092(7) -0.0011(6) -0.0108(7)
C7 0.0333(10) 0.0374(10) 0.0322(9) -0.0104(7) 0.0035(7) -0.0102(7)
C8 0.0322(10) 0.0321(9) 0.0272(8) -0.0072(7) 0.0018(6) -0.0105(7)
O3 0.0278(11) 0.0539(12) 0.0389(10) 0.0075(8) -0.0055(7) -0.0068(8)
O4 0.116(3) 0.0435(13) 0.0494(14) 0.0160(11) -0.0024(16) -0.0232(16)
O5 0.0863(18) 0.0402(12) 0.0663(14) -0.0077(10) 0.0261(13) 0.0112(11)
C11 0.0334(10) 0.0330(9) 0.0343(9) -0.0008(7) 0.0016(7) -0.0068(7)
C12 0.033(2) 0.0360(18) 0.0309(19) -0.0006(16) -0.0088(16) -0.0046(15)
C13 0.0302(14) 0.0377(14) 0.0273(12) -0.0022(10) 0.0011(9) -0.0051(10)
C14 0.0472(15) 0.0394(16) 0.0388(16) 0.0038(11) 0.0061(11) -0.0175(12)
C15 0.053(2) 0.0277(16) 0.0403(16) -0.0045(11) 0.0040(14) -0.0090(14)
C16 0.054(4) 0.033(2) 0.034(2) -0.0068(16) -0.007(2) -0.0116(19)
O3A 0.048(4) 0.060(4) 0.079(5) -0.031(4) 0.030(4) -0.022(3)
O4A 0.096(9) 0.113(8) 0.176(12) 0.111(9) -0.100(9) -0.072(7)
O5A 0.040(4) 0.124(7) 0.093(6) -0.034(6) -0.004(4) -0.002(4)
C11A 0.0334(10) 0.0330(9) 0.0343(9) -0.0008(7) 0.0016(7) -0.0068(7)
C12A 0.039(10) 0.045(7) 0.039(7) -0.008(5) 0.012(6) -0.017(6)
C13A 0.040(6) 0.036(5) 0.051(5) -0.011(4) 0.005(4) -0.012(4)
C14A 0.0472(15) 0.0394(16) 0.0388(16) 0.0038(11) 0.0061(11) -0.0175(12)
C15A 0.055(7) 0.061(6) 0.042(5) 0.004(4) -0.007(4) -0.019(5)
C16A 0.054(11) 0.066(7) 0.052(8) -0.005(8) 0.016(7) -0.052(7)

loop_
_atom_type_symbol
_atom_type_description
_atom_type_scat_dispersion_real
_atom_type_scat_dispersion_imag
_atom_type_scat_source
C C 0.0181 0.0091 'International Tables Vol C Tables 4.2.6.8 and 6.1.1.4'
H H 0.0000 0.0000 'International Tables Vol C Tables 4.2.6.8 and 6.1.1.4'
N N 0.0311 0.0180 'International Tables Vol C Tables 4.2.6.8 and 6.1.1.4'
O O 0.0492 0.0322 'International Tables Vol C Tables 4.2.6.8 and 6.1.1.4'

loop_
_geom_angle_atom_site_label_1
_geom_angle_atom_site_label_2
_geom_angle_atom_site_label_3
_geom_angle
C8 N1 C7 111.95(14)
C8 N1 C11 123.26(14)
C7 N1 C11 124.73(14)
C6 C1 C2 121.38(17)
C6 C1 C7 108.39(15)
C2 C1 C7 130.22(17)
C1 C2 C3 117.07(18)
C1 C2 H2A 121.5
C3 C2 H2A 121.5
C4 C3 C2 121.46(17)
C4 C3 H3A 119.3
C2 C3 H3A 119.3
C3 C4 C5 121.16(17)
C3 C4 H4A 119.4
C5 C4 H4A 119.4
C6 C5 C4 117.37(18)
C6 C5 H5A 121.3
C4 C5 H5A 121.3
C1 C6 C5 121.54(16)
C1 C6 C8 108.21(15)
C5 C6 C8 130.19(16)
O2 C7 N1 124.90(17)
O2 C7 C1 129.50(17)
N1 C7 C1 105.61(14)
O1 C8 N1 124.91(16)
O1 C8 C6 129.26(16)
N1 C8 C6 105.82(14)
C13 O3 C12 60.4(3)
N1 C11 C16 111.3(3)
N1 C11 C12 110.2(2)
C16 C11 C12 111.1(3)
N1 C11 H11A 108.1
C16 C11 H11A 108.1
C12 C11 H11A 108.1
O3 C12 C13 59.2(2)
O3 C12 C11 113.7(4)
C13 C12 C11 121.5(4)
O3 C12 H12A 116.5
C13 C12 H12A 116.5
C11 C12 H12A 116.5
O3 C13 C12 60.4(2)
O3 C13 C14 116.4(3)
C12 C13 C14 120.2(3)
O3 C13 H13A 116.1
C12 C13 H13A 116.1
C14 C13 H13A 116.1
O4 C14 C13 110.3(5)
O4 C14 C15 109.8(5)
C13 C14 C15 114.9(3)
O4 C14 H14A 107.2
C13 C14 H14A 107.2
C15 C14 H14A 107.2
O5 C15 C16 107.1(4)
O5 C15 C14 113.8(3)
C16 C15 C14 110.7(4)
O5 C15 H15A 108.4
C16 C15 H15A 108.4
C14 C15 H15A 108.4
C15 C16 C11 112.8(4)
C15 C16 H16A 109.0
C11 C16 H16A 109.0
C15 C16 H16B 109.0
C11 C16 H16B 109.0
H16A C16 H16B 107.8
C13A O3A C12A 60.1(8)
C14A O4A H4A1 109.5
C15A O5A H5A1 109.5
C13A C12A O3A 59.3(8)
C13A C12A H12B 117.3
O3A C12A H12B 117.3
O3A C13A C12A 60.6(9)
O3A C13A C14A 117.0(11)
C12A C13A C14A 118.6(12)
O3A C13A H13B 116.3
C12A C13A H13B 116.3
C14A C13A H13B 116.3
O4A C14A C13A 108.7(17)
O4A C14A C15A 112.2(14)
C13A C14A C15A 113.8(11)
O4A C14A H14B 107.3
C13A C14A H14B 107.3
C15A C14A H14B 107.3
O5A C15A C14A 113.0(12)
O5A C15A C16A 111.1(12)
C14A C15A C16A 108.2(11)
O5A C15A H15B 108.2
C14A C15A H15B 108.2
C16A C15A H15B 108.2
C15A C16A H16C 109.6
C15A C16A H16D 109.6
H16C C16A H16D 108.1

loop_
_geom_bond_atom_site_label_1
_geom_bond_atom_site_label_2
_geom_bond_distance
O1 C8 1.215(2)
O2 C7 1.209(2)
N1 C8 1.396(2)
N1 C7 1.399(2)
N1 C11 1.463(2)
C1 C6 1.381(2)
C1 C2 1.387(3)
C1 C7 1.489(2)
C2 C3 1.391(3)
C2 H2A 0.9500
C3 C4 1.384(3)
C3 H3A 0.9500
C4 C5 1.387(3)
C4 H4A 0.9500
C5 C6 1.384(2)
C5 H5A 0.9500
C6 C8 1.488(2)
O3 C13 1.442(3)
O3 C12 1.460(4)
O4 C14 1.429(5)
O4 H4 0.8400
O5 C15 1.415(4)
O5 H5 0.8400
C11 C16 1.530(6)
C11 C12 1.541(5)
C11 H11A 1.0000
C12 C13 1.460(6)
C12 H12A 1.0000
C13 C14 1.506(8)
C13 H13A 1.0000
C14 C15 1.519(8)
C14 H14A 1.0000
C15 C16 1.513(6)
C15 H15A 1.0000
C16 H16A 0.9900
C16 H16B 0.9900
O3A C13A 1.432(10)
O3A C12A 1.451(19)
O4A C14A 1.400(15)
O4A H4A1 0.8400
O5A C15A 1.442(12)
O5A H5A1 0.8400
C12A C13A 1.443(17)
C12A H12B 1.0000
C13A C14A 1.50(2)
C13A H13B 1.0000
C14A C15A 1.520(19)
C14A H14B 1.0000
C15A C16A 1.526(16)
C15A H15B 1.0000
C16A H16C 0.9900
C16A H16D 0.9900

loop_
_geom_hbond_atom_site_label_D
_geom_hbond_atom_site_label_H
_geom_hbond_atom_site_label_A
_geom_hbond_distance_DH
_geom_hbond_distance_HA
_geom_hbond_distance_DA
_geom_hbond_angle_DHA
_geom_hbond_site_symmetry_A
O4 H4 O4 0.84 2.11 2.714(8) 128.7 2_647
O4 H4 O5 0.84 2.34 2.804(4) 115.0 .
O5 H5 O4 0.84 2.74 3.368(4) 133.2 2_647
O4A H4A1 O4A 0.84 1.35 2.08(2) 142.4 2_547
O5A H5A1 O3A 0.84 2.10 2.781(11) 138.3 .

loop_
_geom_torsion_atom_site_label_1
_geom_torsion_atom_site_label_2
_geom_torsion_atom_site_label_3
_geom_torsion_atom_site_label_4
_geom_torsion
C6 C1 C2 C3 0.2(2)
C7 C1 C2 C3 -178.75(16)
C1 C2 C3 C4 0.4(3)
C2 C3 C4 C5 -1.0(3)
C3 C4 C5 C6 0.9(3)
C2 C1 C6 C5 -0.2(2)
C7 C1 C6 C5 178.94(15)
C2 C1 C6 C8 -177.59(15)
C7 C1 C6 C8 1.56(18)
C4 C5 C6 C1 -0.4(2)
C4 C5 C6 C8 176.38(16)
C8 N1 C7 O2 -178.34(17)
C11 N1 C7 O2 4.3(3)
C8 N1 C7 C1 1.46(18)
C11 N1 C7 C1 -175.93(14)
C6 C1 C7 O2 177.92(18)
C2 C1 C7 O2 -3.0(3)
C6 C1 C7 N1 -1.87(18)
C2 C1 C7 N1 177.19(17)
C7 N1 C8 O1 -179.34(16)
C11 N1 C8 O1 -1.9(3)
C7 N1 C8 C6 -0.55(18)
C11 N1 C8 C6 176.89(14)
C1 C6 C8 O1 178.04(17)
C5 C6 C8 O1 1.0(3)
C1 C6 C8 N1 -0.68(17)
C5 C6 C8 N1 -177.76(17)
C8 N1 C11 C16 -116.1(4)
C7 N1 C11 C16 61.0(4)
C8 N1 C11 C12 120.2(3)
C7 N1 C11 C12 -62.7(3)
C13 O3 C12 C11 -113.7(4)
N1 C11 C12 O3 -149.5(3)
C16 C11 C12 O3 86.7(5)
N1 C11 C12 C13 143.3(4)
C16 C11 C12 C13 19.4(5)
C12 O3 C13 C14 111.3(4)
C11 C12 C13 O3 100.6(5)
O3 C12 C13 C14 -105.2(4)
C11 C12 C13 C14 -4.6(6)
O3 C13 C14 O4 72.7(5)
C12 C13 C14 O4 142.3(4)
O3 C13 C14 C15 -52.1(5)
C12 C13 C14 C15 17.5(6)
O4 C14 C15 O5 -49.8(5)
C13 C14 C15 O5 75.3(5)
O4 C14 C15 C16 -170.5(5)
C13 C14 C15 C16 -45.4(6)
O5 C15 C16 C11 -62.0(6)
C14 C15 C16 C11 62.6(7)
N1 C11 C16 C15 -171.4(4)
C12 C11 C16 C15 -48.2(6)
C12A O3A C13A C14A -109.2(14)
O3A C12A C13A C14A 106.7(15)
O3A C13A C14A O4A -84.4(15)
C12A C13A C14A O4A -154.0(16)
O3A C13A C14A C15A 41.4(19)
C12A C13A C14A C15A -28(2)
O4A C14A C15A O5A 58(2)
C13A C14A C15A O5A -65.8(16)
O4A C14A C15A C16A -178.4(17)
C13A C14A C15A C16A 58(2)
